data_2017670
loop_
_publ_author_name
'Ejsmont, Krzysztof'
'Boeglin, Joel'
'Didierjean, Claude'
'Guichard, Gilles'
'Jelsch, Christian'

_publ_section_title
;
 5-(3,4-Dimethoxybenzyl)-7-isopropyl-1,3,5-triazepane-2,6-dione
 acetonitrile solvate refined using a multipolar atom model
;
_journal_coeditor_code GD3337
_journal_issue 6
_journal_name_full 'Acta Crystallographica Section C'
_journal_page_first o292
_journal_page_last o294
_journal_paper_doi 10.1107/S0108270110016331
_journal_volume 66
_journal_year 2010
_chemical_formula_iupac 'C16 H23 N3 O4 , C2 H3 N'
_chemical_formula_moiety 'C16 H23 N3 O4 , C2 H3 N'
_chemical_formula_sum 'C18 H26 N4 O4'
_chemical_formula_weight 362.408
_chemical_name_systematic
;
5-(3,4-Dimethoxybenzyl)-7-isopropyl-1,3,5-triazepane-2,6-dione acetonitrile
solvate
;
_space_group_IT_number 19
_symmetry_cell_setting orthorhombic
_symmetry_space_group_name_Hall 'P 2ac 2ab'
_symmetry_space_group_name_H-M 'P 21 21 21'
_atom_sites_solution_hydrogens geom
_atom_sites_solution_primary direct
_atom_sites_solution_secondary difmap
_cell_angle_alpha 90.0
_cell_angle_beta 90.0
_cell_angle_gamma 90.0
_cell_formula_units_Z 4
_cell_length_a 7.0090(2)
_cell_length_b 10.5040(3)
_cell_length_c 25.5620(9)
_cell_measurement_reflns_used 3551
_cell_measurement_temperature 100(2)
_cell_measurement_theta_max 32.57
_cell_measurement_theta_min 3.01
_cell_volume 1881.94(10)
_computing_cell_refinement 'CrysAlis RED (Oxford Diffraction, 2008)'
_computing_data_collection 'CrysAlis CCD (Oxford Diffraction, 2008)'
_computing_data_reduction 'CrysAlis RED (Oxford Diffraction, 2008)'
_computing_molecular_graphics 'SHELXTL (Sheldrick, 2008)'
_computing_publication_material
;
MoPro (Guillot <i>et al.</i>,  2001; Jelsch <i>et al.</i>,
2005)
;
_computing_structure_refinement
;
MoPro (Guillot <i>et al.</i>,  2001; Jelsch <i>et al.</i>,
2005)
;
_computing_structure_solution 'SIR92 (Altomare <i>et al.</i>,  1994)'
_diffrn_ambient_temperature 100(2)
_diffrn_detector_area_resol_mean 10.4508
_diffrn_measured_fraction_theta_full 0.985
_diffrn_measured_fraction_theta_max 0.896
_diffrn_measurement_device '4-circle kappa geometry goniometer'
_diffrn_measurement_device_type 'Oxford Xcalibur'
_diffrn_measurement_method \w
_diffrn_radiation_monochromator graphite
_diffrn_radiation_source 'Enhance (Mo) X-ray Source'
_diffrn_radiation_type 'Mo K\a'
_diffrn_radiation_wavelength 0.71073
_diffrn_reflns_av_R_equivalents 0.013
_diffrn_reflns_av_sigmaI/netI 0.04819
_diffrn_reflns_limit_h_max 9
_diffrn_reflns_limit_h_min 0
_diffrn_reflns_limit_k_max 15
_diffrn_reflns_limit_k_min 0
_diffrn_reflns_limit_l_max 38
_diffrn_reflns_limit_l_min 0
_diffrn_reflns_number 6144
_diffrn_reflns_theta_full 25.00
_diffrn_reflns_theta_max 32.57
_diffrn_reflns_theta_min 3.01
_exptl_absorpt_coefficient_mu 0.092
_exptl_absorpt_correction_type none
_exptl_crystal_colour colourless
_exptl_crystal_density_diffrn 1.279
_exptl_crystal_density_method 'not measured'
_exptl_crystal_description prism
_exptl_crystal_F_000 776
_exptl_crystal_size_max 0.3
_exptl_crystal_size_mid 0.1
_exptl_crystal_size_min 0.1
_refine_diff_density_max 0.053564
_refine_diff_density_min -0.042279
_refine_ls_extinction_method none
_refine_ls_goodness_of_fit_ref 1.651
_refine_ls_hydrogen_treatment constr
_refine_ls_matrix_type full
_refine_ls_number_parameters 235
_refine_ls_number_reflns 3421
_refine_ls_number_restraints 0
_refine_ls_restrained_S_all 0.000
_refine_ls_R_factor_all 0.0480
_refine_ls_R_factor_gt 0.0359
_refine_ls_shift/su_max 0.000
_refine_ls_shift/su_mean 0.000
_refine_ls_structure_factor_coef F
_refine_ls_weighting_scheme sigma
_refine_ls_wR_factor_gt 0.0253
_refine_ls_wR_factor_ref 0.0266
_reflns_number_gt 2881
_reflns_number_total 3421
_reflns_threshold_expression I>2\s(I)
_cod_data_source_file gd3337.cif
_cod_data_source_block I
_cod_original_cell_volume 1881.90(10)
_cod_database_code 2017670
_cod_database_fobs_code 2017670

loop_
_symmetry_equiv_pos_as_xyz
'x, y, z'
'-x+1/2, -y, z+1/2'
'x+1/2, -y+1/2, -z'
'-x, y+1/2, -z+1/2'

loop_
_atom_site_type_symbol
_atom_site_label
_atom_site_fract_x
_atom_site_fract_y
_atom_site_fract_z
_atom_site_U_iso_or_equiv
_atom_site_adp_type
_atom_site_calc_flag
_atom_site_occupancy
_atom_site_disorder_assembly
_atom_site_disorder_group
N N1 0.51670(10) 0.17440(10) 0.43969(4) 0.01490(10) Uani d 1 . .
H H1 0.39785 0.19795 0.45973 0.01783 Uiso calc 1 . .
C C2 0.4867(2) 0.14170(10) 0.38466(5) 0.0126(2) Uani d 1 . .
H H2 0.59613 0.07148 0.37391 0.01514 Uiso calc 1 . .
C C3 0.5053(2) 0.26660(10) 0.35430(5) 0.0148(2) Uani d 1 . .
O O1 0.36770(10) 0.32550(10) 0.33679(4) 0.02160(10) Uani d 1 . .
N N4 0.6868(2) 0.31180(10) 0.35200(4) 0.0175(2) Uani d 1 . .
C C5 0.8458(2) 0.23830(10) 0.37343(5) 0.0153(2) Uani d 1 . .
H H5A 0.97750 0.28733 0.36265 0.01835 Uiso calc 1 . .
H H5B 0.85171 0.14313 0.35634 0.01835 Uiso calc 1 . .
N N6 0.84040(10) 0.22960(10) 0.43058(4) 0.01530(10) Uani d 1 . .
H H6 0.96107 0.25554 0.44926 0.01831 Uiso calc 1 . .
C C7 0.6827(2) 0.21490(10) 0.46079(5) 0.0138(2) Uani d 1 . .
O O2 0.69040(10) 0.23765(10) 0.50913(3) 0.01840(10) Uani d 1 . .
C C8 0.2912(2) 0.07950(10) 0.37831(5) 0.0166(2) Uani d 1 . .
H H8 0.18405 0.15038 0.38998 0.01986 Uiso calc 1 . .
C C9 0.2729(2) -0.0375(2) 0.41346(6) 0.0281(2) Uani d 1 . .
H H9A 0.28855 -0.01203 0.45331 0.04217 Uiso calc 1 . .
H H9B 0.38428 -0.10177 0.40415 0.04217 Uiso calc 1 . .
H H9C 0.13732 -0.07989 0.40792 0.04217 Uiso calc 1 . .
C C10 0.2587(2) 0.0419(2) 0.32119(6) 0.0279(2) Uani d 1 . .
H H10A 0.12374 -0.00226 0.31695 0.04190 Uiso calc 1 . .
H H10B 0.36905 -0.02227 0.31091 0.04190 Uiso calc 1 . .
H H10C 0.26258 0.12408 0.29722 0.04190 Uiso calc 1 . .
C C11 0.7255(2) 0.43080(10) 0.32415(5) 0.0192(2) Uani d 1 . .
H H11A 0.61681 0.44042 0.29381 0.02300 Uiso calc 1 . .
H H11B 0.85956 0.42003 0.30282 0.02300 Uiso calc 1 . .
C C12 0.7342(2) 0.54920(10) 0.35801(5) 0.0139(2) Uani d 1 . .
C C13 0.7327(2) 0.54920(10) 0.41200(5) 0.0168(2) Uani d 1 . .
H H13 0.71220 0.46067 0.43295 0.02020 Uiso calc 1 . .
C C14 0.7439(2) 0.66500(10) 0.43970(5) 0.0162(2) Uani d 1 . .
H H14 0.74561 0.66391 0.48206 0.01945 Uiso calc 1 . .
C C15 0.7567(2) 0.77980(10) 0.41354(5) 0.0135(2) Uani d 1 . .
C C16 0.7576(2) 0.78000(10) 0.35820(5) 0.0142(2) Uani d 1 . .
C C17 0.7469(2) 0.66590(10) 0.33117(5) 0.0148(2) Uani d 1 . .
H H17 0.74146 0.66491 0.28883 0.01773 Uiso calc 1 . .
O O3 0.76730(10) 0.89640(9) 0.43676(3) 0.01820(10) Uani d 1 . .
C C18 0.7617(2) 0.89960(10) 0.49213(5) 0.0234(2) Uani d 1 . .
H H18A 0.77073 0.99700 0.50352 0.03504 Uiso calc 1 . .
H H18B 0.87447 0.84508 0.50892 0.03504 Uiso calc 1 . .
H H18C 0.63064 0.86042 0.50589 0.03504 Uiso calc 1 . .
O O4 0.76910(10) 0.89669(9) 0.33514(3) 0.01770(10) Uani d 1 . .
C C19 0.7616(2) 0.89940(10) 0.27939(5) 0.0245(2) Uani d 1 . .
H H19A 0.76710 0.99723 0.26847 0.03679 Uiso calc 1 . .
H H19B 0.63226 0.85770 0.26564 0.03679 Uiso calc 1 . .
H H19C 0.88371 0.85242 0.26371 0.03679 Uiso calc 1 . .
C C20 0.2425(2) 0.62110(10) 0.36536(6) 0.0253(2) Uani d 1 . .
C C21 0.2392(2) 0.67530(10) 0.31330(6) 0.0253(2) Uani d 1 . .
N N7 0.2361(2) 0.71730(10) 0.27192(5) 0.0425(2) Uani d 1 . .
H H20B 0.36428 0.66009 0.38395 0.03794 Uiso calc 1 . .
H H20C 0.25989 0.52153 0.36104 0.03794 Uiso calc 1 . .
H H20A 0.11151 0.64242 0.38404 0.03794 Uiso calc 1 . .

loop_
_atom_site_aniso_label
_atom_site_aniso_U_11
_atom_site_aniso_U_22
_atom_site_aniso_U_33
_atom_site_aniso_U_12
_atom_site_aniso_U_13
_atom_site_aniso_U_23
N1 0.0128(5) 0.0205(6) 0.0113(6) -0.0001(5) -0.0016(4) -0.0023(5)
C2 0.0166(6) 0.0127(6) 0.0085(6) -0.0001(5) -0.0014(6) -0.0012(5)
C3 0.0175(7) 0.0140(7) 0.0129(6) 0.0013(6) -0.0013(5) 0.0001(5)
O1 0.0237(5) 0.0190(6) 0.0221(6) 0.0048(5) -0.0074(4) 0.0015(5)
N4 0.0247(6) 0.0144(6) 0.0134(6) -0.0009(5) -0.0020(5) 0.0012(5)
C5 0.0157(6) 0.0200(8) 0.0102(7) -0.0003(6) 0.0008(5) -0.0008(5)
N6 0.0129(6) 0.0208(7) 0.0120(6) -0.0007(5) 0.0001(4) -0.0006(5)
C7 0.0123(6) 0.0158(7) 0.0132(7) 0.0004(5) 0.0002(6) -0.0013(5)
O2 0.0160(5) 0.0276(6) 0.0117(5) -0.0006(4) -0.0007(4) -0.0030(4)
C8 0.0161(7) 0.0188(7) 0.0147(7) -0.0021(5) -0.0009(6) -0.0026(5)
C9 0.0272(9) 0.0265(9) 0.0306(9) -0.0115(8) -0.0052(7) 0.0071(6)
C10 0.0295(9) 0.0331(9) 0.0212(8) -0.0078(8) -0.0036(7) -0.0093(6)
C11 0.0328(9) 0.0127(7) 0.0120(7) -0.0046(7) 0.0020(6) -0.0004(5)
C12 0.0190(7) 0.0116(6) 0.0111(6) -0.0011(6) -0.0001(6) -0.0004(5)
C13 0.0247(8) 0.0143(7) 0.0115(7) 0.0003(7) 0.0012(6) 0.0001(5)
C14 0.0231(7) 0.0136(7) 0.0119(7) 0.0007(7) -0.0006(6) 0.0004(5)
C15 0.0183(6) 0.0117(6) 0.0106(6) 0.0006(6) -0.0003(6) 0.0002(5)
C16 0.0185(6) 0.0126(6) 0.0114(6) 0.0001(6) -0.0004(6) 0.0012(5)
C17 0.0189(6) 0.0134(7) 0.0120(7) 0.0004(6) 0.0004(6) 0.0003(5)
O3 0.0257(5) 0.0129(5) 0.0159(5) 0.0012(5) -0.0008(5) -0.0026(4)
C18 0.0333(8) 0.0181(7) 0.0186(7) 0.0033(7) -0.0061(7) -0.0038(6)
O4 0.0258(6) 0.0129(5) 0.0144(5) -0.0004(5) 0.0010(5) 0.0031(4)
C19 0.0377(9) 0.0175(7) 0.0184(7) 0.0014(8) 0.0005(7) 0.0042(6)
C20 0.0218(7) 0.0263(8) 0.0278(8) 0.0008(7) -0.0009(7) -0.0015(6)
C21 0.0315(8) 0.0185(7) 0.0258(8) -0.0017(8) 0.0028(7) -0.0043(6)
N7 0.0700(10) 0.0299(8) 0.0277(8) 0.0006(9) 0.0044(8) 0.0024(6)

loop_
_atom_type_symbol
_atom_type_description
_atom_type_scat_dispersion_real
_atom_type_scat_dispersion_imag
_atom_type_scat_source
C C 0.003 0.002 'Su & Coppens, Acta. Cryst. (1997) A53, 749'
H H 0.000 0.000 'Su & Coppens, Acta. Cryst. (1997) A53, 749'
N N 0.007 0.003 'Su & Coppens, Acta. Cryst. (1997) A53, 749'
O O 0.011 0.006 'Su & Coppens, Acta. Cryst. (1997) A53, 749'

loop_
_geom_angle_atom_site_label_1
_geom_angle_atom_site_label_2
_geom_angle_atom_site_label_3
_geom_angle_site_symmetry_1
_geom_angle_site_symmetry_3
_geom_angle
_geom_angle_publ_flag
N1 C7 O2 . . 119.20(10) ?
N1 C7 N6 . . 120.66(10) ?
N1 C2 C3 . . 105.90(10) ?
N1 C2 C8 . . 109.40(10) ?
N1 C2 H2 . . 107.3 ?
H1 N1 C7 . . 115.5 ?
H1 N1 C2 . . 115.3 ?
C2 N1 C7 . . 125.50(10) ?
C2 C3 O1 . . 123.30(10) ?
C2 C3 N4 . . 113.60(10) ?
C2 C8 C9 . . 110.90(10) ?
C2 C8 C10 . . 110.20(10) ?
C2 C8 H8 . . 107.1 ?
H2 C2 C3 . . 112.9 ?
H2 C2 C8 . . 108.2 ?
C3 N4 C11 . . 119.50(10) y
C3 N4 C5 . . 120.90(10) y
C3 C2 C8 . . 112.90(10) ?
O1 C3 N4 . . 122.90(10) ?
N4 C11 C12 . . 115.50(10) ?
N4 C11 H11B . . 108.3 ?
N4 C11 H11A . . 107.2 ?
N4 C5 N6 . . 112.76(10) ?
N4 C5 H5A . . 107.5 ?
N4 C5 H5B . . 111.2 ?
C5 N6 C7 . . 126.60(10) ?
C5 N6 H6 . . 115.7 ?
C5 N4 C11 . . 119.40(10) y
H5A C5 N6 . . 107.7 ?
H5A C5 H5B . . 107.4 ?
H5B C5 N6 . . 110.0 ?
N6 C7 O2 . . 120.10(10) ?
H6 N6 C7 . . 116.4 ?
C8 C9 H9A . . 110.7 ?
C8 C9 H9B . . 108.6 ?
C8 C9 H9C . . 109.6 ?
C8 C10 H10B . . 107.0 ?
C8 C10 H10A . . 110.1 ?
C8 C10 H10C . . 109.7 ?
H8 C8 C9 . . 109.1 ?
H8 C8 C10 . . 109.4 ?
C9 C8 C10 . . 109.90(10) ?
H9A C9 H9B . . 107.5 ?
H9A C9 H9C . . 109.1 ?
H9B C9 H9C . . 111.3 ?
H10A C10 H10B . . 110.4 ?
H10A C10 H10C . . 108.7 ?
H10B C10 H10C . . 110.9 ?
C11 C12 C13 . . 124.80(10) ?
C11 C12 C17 . . 116.02(10) ?
H11A C11 C12 . . 110.9 ?
H11A C11 H11B . . 104.8 ?
H11B C11 C12 . . 109.6 ?
C12 C13 C14 . . 120.10(10) ?
C12 C13 H13 . . 119.7 ?
C12 C17 C16 . . 120.90(10) ?
C12 C17 H17 . . 118.5 ?
C13 C14 C15 . . 120.90(10) ?
C13 C14 H14 . . 119.6 ?
C13 C12 C17 . . 119.20(10) ?
H13 C13 C14 . . 120.0 ?
C14 C15 O3 . . 125.30(10) ?
C14 C15 C16 . . 119.00(10) ?
H14 C14 C15 . . 119.5 ?
C15 O3 C18 . . 117.10(10) ?
C15 C16 O4 . . 115.70(10) ?
C15 C16 C17 . . 119.80(10) ?
C16 O4 C19 . . 116.60(10) ?
C16 C17 H17 . . 120.6 ?
C16 C15 O3 . . 115.70(10) ?
C17 C16 O4 . . 124.40(10) ?
O3 C18 H18B . . 111.7 ?
O3 C18 H18A . . 107.1 ?
O3 C18 H18C . . 110.2 ?
H18A C18 H18B . . 111.2 ?
H18A C18 H18C . . 109.4 ?
H18B C18 H18C . . 107.4 ?
O4 C19 H19C . . 109.7 ?
O4 C19 H19A . . 106.2 ?
O4 C19 H19B . . 110.7 ?
H19A C19 H19C . . 108.6 ?
H19A C19 H19B . . 109.9 ?
H19B C19 H19C . . 111.7 ?
C20 C21 N7 . . 179.4(2) ?
C21 C20 H20C . . 107.1 ?
C21 C20 H20B . . 105.9 ?
C21 C20 H20A . . 108.5 ?
H20B C20 H20C . . 109.6 ?
H20B C20 H20A . . 114.5 ?
H20C C20 H20A . . 110.8 ?

loop_
_geom_bond_atom_site_label_1
_geom_bond_atom_site_label_2
_geom_bond_site_symmetry_2
_geom_bond_distance
_geom_bond_publ_flag
N1 C7 . 1.351(2) y
N1 C2 . 1.463(2) y
N1 H1 . 1.009 ?
C2 C3 . 1.530(2) ?
C2 C8 . 1.527(2) ?
C2 H2 . 1.099 ?
C3 O1 . 1.230(2) ?
C3 N4 . 1.359(2) y
N4 C11 . 1.464(2) ?
N4 C5 . 1.462(2) y
C5 N6 . 1.464(2) ?
C5 H5A . 1.092 ?
C5 H5B . 1.092 ?
N6 C7 . 1.357(2) y
N6 H6 . 1.009 ?
C7 O2 . 1.2600(10) ?
C8 C9 . 1.528(2) ?
C8 C10 . 1.530(2) ?
C8 H8 . 1.099 ?
C9 H9A . 1.059 ?
C9 H9B . 1.059 ?
C9 H9C . 1.059 ?
C10 H10B . 1.059 ?
C10 H10A . 1.059 ?
C10 H10C . 1.059 ?
C11 C12 . 1.517(2) ?
C11 H11B . 1.092 ?
C11 H11A . 1.092 ?
C12 C13 . 1.380(2) ?
C12 C17 . 1.407(2) ?
C13 C14 . 1.409(2) ?
C13 H13 . 1.083 ?
C14 C15 . 1.382(2) ?
C14 H14 . 1.083 ?
C15 O3 . 1.363(2) ?
C15 C16 . 1.415(2) ?
C16 O4 . 1.363(2) ?
C16 C17 . 1.385(2) ?
C17 H17 . 1.083 ?
O3 C18 . 1.416(2) ?
C18 H18B . 1.066 ?
C18 H18A . 1.066 ?
C18 H18C . 1.066 ?
O4 C19 . 1.426(2) ?
C19 H19C . 1.066 ?
C19 H19A . 1.066 ?
C19 H19B . 1.066 ?
C20 C21 . 1.447(2) ?
C20 H20C . 1.059 ?
C20 H20B . 1.059 ?
C20 H20A . 1.059 ?
C21 N7 . 1.146(2) ?

loop_
_geom_hbond_atom_site_label_D
_geom_hbond_atom_site_label_H
_geom_hbond_atom_site_label_A
_geom_hbond_site_symmetry_A
_geom_hbond_distance_DH
_geom_hbond_distance_HA
_geom_hbond_distance_DA
_geom_hbond_angle_DHA
N1 H1 O2 3_456 1.01 1.79 2.7920(10) 172
C2 H2 O4 1_545 1.10 2.41 3.485(2) 165
N6 H6 O2 3_556 1.01 1.93 2.9170(10) 166

loop_
_geom_torsion_atom_site_label_1
_geom_torsion_atom_site_label_2
_geom_torsion_atom_site_label_3
_geom_torsion_atom_site_label_4
_geom_torsion_site_symmetry_1
_geom_torsion_site_symmetry_2
_geom_torsion_site_symmetry_3
_geom_torsion_site_symmetry_4
_geom_torsion
_geom_torsion_publ_flag
N1 C7 N6 C5 . . . . 17.10(10) y
N1 C7 N6 H6 . . . . -176.8 ?
N1 C2 C3 O1 . . . . -104.00(10) ?
N1 C2 C3 N4 . . . . 71.15(9) y
N1 C2 C8 C9 . . . . -56.70(10) ?
N1 C2 C8 C10 . . . . -178.80(10) ?
N1 C2 C8 H8 . . . . 62.3 ?
H1 N1 C7 O2 . . . . 23.9 ?
H1 N1 C7 N6 . . . . -156.9 ?
H1 N1 C2 C3 . . . . 90.0 ?
H1 N1 C2 C8 . . . . -32.0 ?
H1 N1 C2 H2 . . . . -149.1 ?
C2 N1 C7 O2 . . . . -178.70(10) ?
C2 N1 C7 N6 . . . . 0.50(10) y
C2 C3 N4 C11 . . . . -180.00(10) ?
C2 C3 N4 C5 . . . . 4.80(10) y
C2 C8 C9 H9A . . . . 60.5 ?
C2 C8 C9 H9B . . . . -57.3 ?
C2 C8 C9 H9C . . . . -179.0 ?
C2 C8 C10 H10B . . . . 59.3 ?
C2 C8 C10 H10A . . . . 179.3 ?
C2 C8 C10 H10C . . . . -61.1 ?
H2 C2 N1 C7 . . . . 53.5 ?
H2 C2 C3 O1 . . . . 138.8 ?
H2 C2 C3 N4 . . . . -46.0 ?
H2 C2 C8 C9 . . . . 59.8 ?
H2 C2 C8 C10 . . . . -62.2 ?
H2 C2 C8 H8 . . . . 178.9 ?
C3 N4 C11 C12 . . . . 96.40(10) ?
C3 N4 C11 H11B . . . . -140.4 ?
C3 N4 C11 H11A . . . . -27.8 ?
C3 N4 C5 N6 . . . . -68.64(9) y
C3 N4 C5 H5A . . . . 172.8 ?
C3 N4 C5 H5B . . . . 55.5 ?
C3 C2 N1 C7 . . . . -67.40(10) y
C3 C2 C8 C9 . . . . -174.40(10) ?
C3 C2 C8 C10 . . . . 63.60(10) ?
C3 C2 C8 H8 . . . . -55.4 ?
O1 C3 N4 C11 . . . . -4.80(10) ?
O1 C3 N4 C5 . . . . 179.90(10) ?
O1 C3 C2 C8 . . . . 15.70(10) ?
N4 C3 C2 C8 . . . . -169.20(10) ?
N4 C11 C12 C13 . . . . 8.60(10) ?
N4 C11 C12 C17 . . . . -172.20(10) ?
N4 C5 N6 C7 . . . . 38.60(10) y
N4 C5 N6 H6 . . . . -127.5 ?
C5 N6 C7 O2 . . . . -163.70(10) ?
C5 N4 C11 C12 . . . . -88.30(10) ?
C5 N4 C11 H11B . . . . 35.0 ?
C5 N4 C11 H11A . . . . 147.5 ?
H5A C5 N6 C7 . . . . 157.1 ?
H5A C5 N6 H6 . . . . -9.1 ?
H5A C5 N4 C11 . . . . -2.4 ?
H5B C5 N6 C7 . . . . -86.2 ?
H5B C5 N6 H6 . . . . 107.7 ?
H5B C5 N4 C11 . . . . -119.7 ?
N6 C5 N4 C11 . . . . 116.10(10) ?
H6 N6 C7 O2 . . . . 2.4 ?
C7 N1 C2 C8 . . . . 170.60(10) ?
H8 C8 C9 H9A . . . . -57.3 ?
H8 C8 C9 H9B . . . . -175.1 ?
H8 C8 C9 H9C . . . . 63.1 ?
H8 C8 C10 H10B . . . . 176.9 ?
H8 C8 C10 H10A . . . . -63.1 ?
H8 C8 C10 H10C . . . . 56.5 ?
C9 C8 C10 H10B . . . . -63.3 ?
C9 C8 C10 H10A . . . . 56.7 ?
C9 C8 C10 H10C . . . . 176.3 ?
H9A C9 C8 C10 . . . . -177.3 ?
H9B C9 C8 C10 . . . . 64.9 ?
H9C C9 C8 C10 . . . . -56.9 ?
C11 C12 C13 C14 . . . . 179.10(10) ?
C11 C12 C13 H13 . . . . -5.5 ?
C11 C12 C17 C16 . . . . -179.30(10) ?
C11 C12 C17 H17 . . . . 3.5 ?
H11A C11 C12 C13 . . . . 130.8 ?
H11A C11 C12 C17 . . . . -50.0 ?
H11B C11 C12 C13 . . . . -114.0 ?
H11B C11 C12 C17 . . . . 65.2 ?
C12 C13 C14 C15 . . . . -0.10(12) ?
C12 C13 C14 H14 . . . . -178.7 ?
C12 C17 C16 O4 . . . . -179.60(10) ?
C12 C17 C16 C15 . . . . 0.30(10) ?
C13 C14 C15 O3 . . . . 179.70(10) ?
C13 C14 C15 C16 . . . . 0.30(10) ?
C13 C12 C17 C16 . . . . -0.11(12) ?
C13 C12 C17 H17 . . . . -177.3 ?
H13 C13 C14 C15 . . . . -175.5 ?
H13 C13 C14 H14 . . . . 5.9 ?
H13 C13 C12 C17 . . . . 175.4 ?
C14 C13 C12 C17 . . . . 0.00(11) ?
C14 C15 O3 C18 . . . . -1.10(10) ?
C14 C15 C16 O4 . . . . 179.50(10) ?
C14 C15 C16 C17 . . . . -0.40(10) ?
H14 C14 C15 O3 . . . . -1.6 ?
H14 C14 C15 C16 . . . . 178.9 ?
C15 O3 C18 H18B . . . . 58.4 ?
C15 O3 C18 H18A . . . . -179.7 ?
C15 O3 C18 H18C . . . . -60.9 ?
C15 C16 O4 C19 . . . . -177.30(10) ?
C15 C16 C17 H17 . . . . 177.4 ?
C16 O4 C19 H19C . . . . -64.9 ?
C16 O4 C19 H19A . . . . 177.9 ?
C16 O4 C19 H19B . . . . 58.7 ?
C16 C15 O3 C18 . . . . 178.40(10) ?
C17 C16 O4 C19 . . . . 2.60(10) ?
C17 C16 C15 O3 . . . . -179.90(10) ?
H17 C17 C16 O4 . . . . -2.5 ?
O3 C15 C16 O4 . . . . 0.03(10) ?

loop_
_cod_related_entry_id
_cod_related_entry_database
_cod_related_entry_code
1 ChemSpider 30654242
